data_4025236
loop_
_publ_author_name
'Subhadeep Banerjee'
'Matthias Zeller'
'Christian Br\"uckner'

_publ_section_title
;
 OsO4-Mediated Dihydroxylation of meso-Tetraphenylporphyrin N-Oxide and
 Transformation of the Resulting Diolchlorin N-Oxide Regioisomers
;
_journal_name_full 'Journal of Organic Chemistry'
_journal_page_first 1179
_journal_page_last 1187
_journal_paper_doi 10.1021/jo9024286
_journal_volume 75
_journal_year 2010
_chemical_formula_sum 'C43 H28 N4 O3'
_chemical_formula_weight 648.69
_chemical_name_systematic
; 
 ? 
;
_space_group_IT_number 14
_symmetry_cell_setting monoclinic
_symmetry_space_group_name_Hall '-P 2yn'
_symmetry_space_group_name_H-M 'P 1 21/n 1'
_atom_sites_solution_hydrogens geom
_atom_sites_solution_primary direct
_atom_sites_solution_secondary difmap
_audit_creation_method SHELXL-97
_cell_angle_alpha 90.00
_cell_angle_beta 101.958(4)
_cell_angle_gamma 90.00
_cell_formula_units_Z 4
_cell_length_a 10.9842(19)
_cell_length_b 12.015(2)
_cell_length_c 24.528(5)
_cell_measurement_reflns_used 1738
_cell_measurement_temperature 100(2)
_cell_measurement_theta_max 31.03
_cell_measurement_theta_min 2.83
_cell_volume 3166.8(10)
_computing_cell_refinement 'Apex2 v2008.2-4'
_computing_data_collection 'Apex2 v2008.2-4 (Bruker, 2008)'
_computing_data_reduction 'Apex2 v2008.2-4'
_computing_molecular_graphics 'SHELXTL 6.14'
_computing_publication_material 'SHELXTL 6.14'
_computing_structure_refinement 'SHELXTL 6.14'
_computing_structure_solution 'SHELXTL 6.14 (Bruker, 2000-2003; Sheldrick, 2008)'
_diffrn_ambient_temperature 100(2)
_diffrn_measured_fraction_theta_full 0.996
_diffrn_measured_fraction_theta_max 0.996
_diffrn_measurement_device_type 'Bruker AXS SMART APEX CCD diffractometer'
_diffrn_measurement_method '\w scans'
_diffrn_radiation_monochromator graphite
_diffrn_radiation_source 'fine-focus sealed tube'
_diffrn_radiation_type MoK\a
_diffrn_radiation_wavelength 0.71073
_diffrn_reflns_av_R_equivalents 0.0444
_diffrn_reflns_av_sigmaI/netI 0.0403
_diffrn_reflns_limit_h_max 13
_diffrn_reflns_limit_h_min -13
_diffrn_reflns_limit_k_max 15
_diffrn_reflns_limit_k_min 0
_diffrn_reflns_limit_l_max 30
_diffrn_reflns_limit_l_min 0
_diffrn_reflns_number 23873
_diffrn_reflns_theta_full 26.37
_diffrn_reflns_theta_max 26.37
_diffrn_reflns_theta_min 1.70
_diffrn_standards_number 0
_exptl_absorpt_coefficient_mu 0.087
_exptl_absorpt_correction_T_max 0.984
_exptl_absorpt_correction_T_min 0.892
_exptl_absorpt_correction_type multi-scan
_exptl_absorpt_process_details 'TWINABS (Sheldrick, 2007)'
_exptl_crystal_colour black
_exptl_crystal_density_diffrn 1.361
_exptl_crystal_density_method 'not measured'
_exptl_crystal_description block
_exptl_crystal_F_000 1352
_exptl_crystal_size_max 0.33
_exptl_crystal_size_mid 0.27
_exptl_crystal_size_min 0.18
_refine_diff_density_max 0.454
_refine_diff_density_min -0.397
_refine_diff_density_rms 0.058
_refine_ls_extinction_method none
_refine_ls_goodness_of_fit_ref 1.198
_refine_ls_hydrogen_treatment constr
_refine_ls_matrix_type full
_refine_ls_number_parameters 462
_refine_ls_number_reflns 6553
_refine_ls_number_restraints 4
_refine_ls_restrained_S_all 1.198
_refine_ls_R_factor_all 0.0772
_refine_ls_R_factor_gt 0.0629
_refine_ls_shift/su_max 0.001
_refine_ls_shift/su_mean 0.000
_refine_ls_structure_factor_coef Fsqd
_refine_ls_weighting_details 'calc w=1/[\s^2^(Fo^2^)+(0.0302P)^2^+3.7103P] where P=(Fo^2^+2Fc^2^)/3'
_refine_ls_weighting_scheme calc
_refine_ls_wR_factor_gt 0.1342
_refine_ls_wR_factor_ref 0.1410
_reflns_number_gt 5676
_reflns_number_total 6553
_reflns_threshold_expression I>2\s(I)
_cod_data_source_file jo9024286_si_002.cif
_cod_data_source_block 09mz306_0m
_cod_depositor_comments
;
The following automatic conversions were performed:

'_symmetry_cell_setting' value 'Monoclinic' changed to 'monoclinic'
according to the built-in table from CIF Core dictionary named
'cif_core.dic' version 2.4.1 from 2010-06-29.

Automatic conversion script
Id: cif_fix_values 1646 2011-03-28 12:23:43Z adriana 
;
_cod_original_cell_volume 3166.7(10)
_cod_database_code 4025236

loop_
_symmetry_equiv_pos_as_xyz
'x, y, z'
'-x+1/2, y+1/2, -z+1/2'
'-x, -y, -z'
'x-1/2, -y-1/2, z-1/2'

loop_
_atom_site_label
_atom_site_type_symbol
_atom_site_fract_x
_atom_site_fract_y
_atom_site_fract_z
_atom_site_U_iso_or_equiv
_atom_site_adp_type
_atom_site_occupancy
_atom_site_symmetry_multiplicity
_atom_site_calc_flag
_atom_site_refinement_flags
_atom_site_disorder_assembly
_atom_site_disorder_group
C1 C 0.0536(3) 0.5813(2) 0.23398(11) 0.0198(6) Uani 1 1 d D . .
C2 C 0.0892(3) 0.6918(3) 0.24328(11) 0.0210(6) Uani 1 1 d . A .
C3 C 0.1489(2) 0.7577(2) 0.20850(11) 0.0193(6) Uani 1 1 d . . .
C4 C 0.1730(3) 0.8746(2) 0.21339(12) 0.0232(6) Uani 1 1 d . A .
H4 H 0.1602 0.9212 0.2430 0.028 Uiso 1 1 calc R . .
C5 C 0.2174(3) 0.9073(3) 0.16810(12) 0.0223(6) Uani 1 1 d . . .
H5 H 0.2412 0.9808 0.1606 0.027 Uiso 1 1 calc R A .
C6 C 0.2223(3) 0.8119(2) 0.13357(11) 0.0200(6) Uani 1 1 d . A .
C7 C 0.2568(3) 0.8078(2) 0.08173(12) 0.0208(6) Uani 1 1 d . . .
C8 C 0.2450(3) 0.7148(2) 0.04600(11) 0.0199(6) Uani 1 1 d . A .
C9 C 0.2859(3) 0.7144(2) -0.00664(12) 0.0232(6) Uani 1 1 d . . .
H9 H 0.3246 0.7740 -0.0220 0.028 Uiso 1 1 calc R A .
C10 C 0.2583(3) 0.6131(2) -0.02948(11) 0.0217(6) Uani 1 1 d . A .
H10 H 0.2719 0.5882 -0.0645 0.026 Uiso 1 1 calc R . .
C11 C 0.2040(3) 0.5495(2) 0.00956(11) 0.0199(6) Uani 1 1 d . . .
C12 C 0.1696(3) 0.4363(2) 0.00044(11) 0.0187(6) Uani 1 1 d . A .
C13 C 0.1121(3) 0.3698(2) 0.03473(11) 0.0191(6) Uani 1 1 d . . .
C14 C 0.0911(3) 0.2527(2) 0.03093(12) 0.0226(6) Uani 1 1 d . A .
H14 H 0.1038 0.2059 0.0014 0.027 Uiso 1 1 calc R . .
C15 C 0.0498(3) 0.2195(2) 0.07690(12) 0.0220(6) Uani 1 1 d . . .
H15 H 0.0289 0.1454 0.0850 0.026 Uiso 1 1 calc R A .
C16 C 0.0430(3) 0.3148(2) 0.11087(12) 0.0194(6) Uani 1 1 d . A .
C17 C 0.0095(3) 0.3163(2) 0.16314(12) 0.0201(6) Uani 1 1 d . . .
C18 C 0.0153(3) 0.4091(2) 0.19798(11) 0.0200(6) Uani 1 1 d D A .
C19 C -0.0513(7) 0.4267(8) 0.2439(3) 0.0201(12) Uani 0.845(4) 1 d PD A 1
O1 O -0.0261(5) 0.5351(2) 0.2631(2) 0.0220(8) Uani 0.845(4) 1 d PD A 1
O3 O -0.1260(2) 0.3724(2) 0.26135(11) 0.0312(7) Uani 0.845(4) 1 d PD A 1
C19B C -0.023(5) 0.508(3) 0.2634(19) 0.0220(8) Uani 0.155(4) 1 d PD A 2
O1B O -0.059(3) 0.410(3) 0.2335(12) 0.0201(12) Uani 0.155(4) 1 d PD A 2
O3B O -0.0696(13) 0.5245(12) 0.3027(6) 0.0312(7) Uani 0.155(4) 1 d PD A 2
C20 C 0.0494(3) 0.7499(2) 0.29057(11) 0.0191(6) Uani 1 1 d . . .
C21 C -0.0764(3) 0.7598(2) 0.29324(12) 0.0200(6) Uani 1 1 d . A .
H21 H -0.1382 0.7250 0.2657 0.024 Uiso 1 1 calc R . .
C22 C -0.1112(3) 0.8198(2) 0.33559(12) 0.0233(6) Uani 1 1 d . . .
H22 H -0.1968 0.8257 0.3370 0.028 Uiso 1 1 calc R A .
C23 C -0.0221(3) 0.8714(3) 0.37598(12) 0.0260(7) Uani 1 1 d . A .
H23 H -0.0464 0.9132 0.4048 0.031 Uiso 1 1 calc R . .
C24 C 0.1022(3) 0.8616(3) 0.37404(13) 0.0316(8) Uani 1 1 d . . .
H24 H 0.1637 0.8964 0.4017 0.038 Uiso 1 1 calc R A .
C25 C 0.1376(3) 0.8009(3) 0.33181(12) 0.0279(7) Uani 1 1 d . A .
H25 H 0.2234 0.7941 0.3310 0.033 Uiso 1 1 calc R . .
C26 C 0.3087(3) 0.9130(2) 0.06272(12) 0.0217(6) Uani 1 1 d . A .
C27 C 0.4153(3) 0.9611(3) 0.09533(13) 0.0270(7) Uani 1 1 d . . .
H27 H 0.4553 0.9264 0.1291 0.032 Uiso 1 1 calc R A .
C28 C 0.4632(3) 1.0597(3) 0.07848(15) 0.0348(8) Uani 1 1 d . A .
H28 H 0.5345 1.0929 0.1012 0.042 Uiso 1 1 calc R . .
C29 C 0.4074(3) 1.1091(3) 0.02902(16) 0.0357(8) Uani 1 1 d . . .
H29 H 0.4404 1.1763 0.0177 0.043 Uiso 1 1 calc R A .
C30 C 0.3040(3) 1.0616(3) -0.00427(14) 0.0344(8) Uani 1 1 d . A .
H30 H 0.2677 1.0948 -0.0390 0.041 Uiso 1 1 calc R . .
C31 C 0.2525(3) 0.9646(3) 0.01298(13) 0.0274(7) Uani 1 1 d . . .
H31 H 0.1791 0.9339 -0.0092 0.033 Uiso 1 1 calc R A .
C32 C 0.2091(3) 0.3778(2) -0.04692(11) 0.0210(6) Uani 1 1 d . . .
C33 C 0.3360(3) 0.3735(3) -0.04862(12) 0.0234(6) Uani 1 1 d . A .
H33 H 0.3955 0.4088 -0.0202 0.028 Uiso 1 1 calc R . .
C34 C 0.3750(3) 0.3179(3) -0.09164(14) 0.0317(7) Uani 1 1 d . . .
H34 H 0.4609 0.3161 -0.0929 0.038 Uiso 1 1 calc R A .
C35 C 0.2889(3) 0.2650(3) -0.13273(13) 0.0340(8) Uani 1 1 d . A .
H35 H 0.3155 0.2276 -0.1623 0.041 Uiso 1 1 calc R . .
C36 C 0.1640(3) 0.2668(3) -0.13061(13) 0.0327(7) Uani 1 1 d . . .
H36 H 0.1052 0.2288 -0.1582 0.039 Uiso 1 1 calc R A .
C37 C 0.1243(3) 0.3241(3) -0.08821(12) 0.0278(7) Uani 1 1 d . A .
H37 H 0.0381 0.3263 -0.0875 0.033 Uiso 1 1 calc R . .
C38 C -0.0385(3) 0.2111(2) 0.18335(12) 0.0208(6) Uani 1 1 d . A .
C39 C -0.1363(3) 0.1528(3) 0.15032(13) 0.0247(6) Uani 1 1 d . . .
H39 H -0.1719 0.1788 0.1139 0.030 Uiso 1 1 calc R A .
C40 C -0.1820(3) 0.0564(3) 0.17050(16) 0.0342(8) Uani 1 1 d . A .
H40 H -0.2487 0.0168 0.1479 0.041 Uiso 1 1 calc R . .
C41 C -0.1307(3) 0.0185(3) 0.22319(16) 0.0363(8) Uani 1 1 d . . .
H41 H -0.1629 -0.0466 0.2370 0.044 Uiso 1 1 calc R A .
C42 C -0.0323(3) 0.0748(3) 0.25630(15) 0.0346(8) Uani 1 1 d . A .
H42 H 0.0032 0.0479 0.2925 0.042 Uiso 1 1 calc R . .
C43 C 0.0145(3) 0.1711(3) 0.23634(13) 0.0259(7) Uani 1 1 d . . .
H43 H 0.0824 0.2094 0.2588 0.031 Uiso 1 1 calc R A .
N1 N 0.0777(2) 0.4046(2) 0.08284(9) 0.0188(5) Uani 1 1 d . A .
H1 H 0.0779 0.4742 0.0940 0.023 Uiso 1 1 calc R . .
N2 N 0.1952(2) 0.6130(2) 0.05461(10) 0.0205(5) Uani 1 1 d . A .
N3 N 0.1804(2) 0.7244(2) 0.15993(9) 0.0193(5) Uani 1 1 d . A .
H3 H 0.1743 0.6556 0.1474 0.023 Uiso 1 1 calc R . .
N4 N 0.0827(2) 0.5050(2) 0.19774(10) 0.0235(5) Uani 1 1 d . A .
O2 O 0.1808(2) 0.51296(19) 0.17351(9) 0.0299(5) Uani 1 1 d . . .

loop_
_atom_site_aniso_label
_atom_site_aniso_U_11
_atom_site_aniso_U_22
_atom_site_aniso_U_33
_atom_site_aniso_U_23
_atom_site_aniso_U_13
_atom_site_aniso_U_12
C1 0.0218(14) 0.0210(15) 0.0175(13) 0.0038(11) 0.0060(11) 0.0036(12)
C2 0.0197(14) 0.0246(16) 0.0198(13) 0.0016(11) 0.0066(11) 0.0036(12)
C3 0.0169(13) 0.0212(15) 0.0208(13) 0.0009(11) 0.0060(11) 0.0026(12)
C4 0.0214(14) 0.0246(16) 0.0249(15) -0.0048(12) 0.0080(12) 0.0004(13)
C5 0.0238(15) 0.0208(16) 0.0231(14) 0.0004(12) 0.0065(12) -0.0004(12)
C6 0.0159(13) 0.0228(16) 0.0201(13) 0.0020(12) 0.0011(11) 0.0003(12)
C7 0.0204(14) 0.0204(15) 0.0228(14) 0.0032(11) 0.0071(12) -0.0007(12)
C8 0.0165(13) 0.0228(15) 0.0209(13) 0.0035(11) 0.0049(11) 0.0009(12)
C9 0.0258(15) 0.0224(16) 0.0223(14) 0.0046(12) 0.0068(12) -0.0017(13)
C10 0.0219(14) 0.0268(16) 0.0184(13) -0.0006(12) 0.0083(11) 0.0012(13)
C11 0.0173(13) 0.0236(16) 0.0198(13) 0.0042(11) 0.0061(11) 0.0032(12)
C12 0.0166(13) 0.0215(15) 0.0176(13) -0.0007(11) 0.0029(11) 0.0006(12)
C13 0.0163(13) 0.0202(15) 0.0207(13) -0.0004(11) 0.0036(11) -0.0001(12)
C14 0.0230(15) 0.0202(15) 0.0254(14) -0.0041(12) 0.0071(12) -0.0033(12)
C15 0.0207(14) 0.0177(15) 0.0277(15) -0.0012(12) 0.0054(12) -0.0021(12)
C16 0.0161(13) 0.0178(15) 0.0244(14) 0.0045(11) 0.0044(11) 0.0022(12)
C17 0.0154(13) 0.0205(15) 0.0241(14) 0.0056(11) 0.0038(11) 0.0023(12)
C18 0.0188(14) 0.0203(15) 0.0219(14) 0.0056(11) 0.0065(11) 0.0007(12)
C19 0.0188(17) 0.027(4) 0.015(3) 0.004(2) 0.004(2) -0.0010(17)
O1 0.0233(12) 0.023(2) 0.0218(10) -0.0003(17) 0.0098(9) 0.001(2)
O3 0.0344(15) 0.0296(15) 0.0333(14) 0.0041(11) 0.0154(12) -0.0006(12)
C19B 0.0233(12) 0.023(2) 0.0218(10) -0.0003(17) 0.0098(9) 0.001(2)
O1B 0.0188(17) 0.027(4) 0.015(3) 0.004(2) 0.004(2) -0.0010(17)
O3B 0.0344(15) 0.0296(15) 0.0333(14) 0.0041(11) 0.0154(12) -0.0006(12)
C20 0.0200(14) 0.0200(15) 0.0192(13) 0.0035(11) 0.0084(11) -0.0007(12)
C21 0.0201(14) 0.0185(15) 0.0220(14) 0.0015(11) 0.0056(11) -0.0031(12)
C22 0.0234(15) 0.0221(16) 0.0278(15) 0.0027(12) 0.0134(12) 0.0028(13)
C23 0.0299(16) 0.0280(17) 0.0230(15) -0.0036(12) 0.0121(13) -0.0009(14)
C24 0.0239(16) 0.046(2) 0.0238(15) -0.0085(14) 0.0026(13) -0.0054(15)
C25 0.0195(15) 0.0385(19) 0.0265(15) -0.0036(13) 0.0070(12) -0.0013(14)
C26 0.0262(15) 0.0180(15) 0.0246(14) 0.0002(11) 0.0137(12) 0.0030(12)
C27 0.0271(16) 0.0234(16) 0.0326(16) 0.0010(13) 0.0116(13) -0.0001(13)
C28 0.0335(18) 0.0238(18) 0.052(2) -0.0027(15) 0.0194(16) -0.0032(15)
C29 0.0385(19) 0.0194(17) 0.057(2) 0.0049(16) 0.0289(17) -0.0014(15)
C30 0.050(2) 0.0240(17) 0.0366(18) 0.0109(14) 0.0265(16) 0.0136(16)
C31 0.0321(17) 0.0257(17) 0.0284(15) 0.0021(13) 0.0154(13) 0.0044(14)
C32 0.0257(15) 0.0212(15) 0.0177(13) 0.0022(11) 0.0081(11) 0.0020(13)
C33 0.0244(15) 0.0230(16) 0.0233(14) -0.0008(12) 0.0063(12) 0.0008(13)
C34 0.0333(18) 0.0305(18) 0.0347(17) 0.0003(14) 0.0152(15) 0.0040(15)
C35 0.049(2) 0.0327(19) 0.0235(15) -0.0020(14) 0.0145(15) 0.0103(16)
C36 0.0422(19) 0.0323(19) 0.0217(15) -0.0043(13) 0.0025(14) -0.0001(16)
C37 0.0290(16) 0.0308(18) 0.0227(14) -0.0001(13) 0.0035(13) -0.0006(14)
C38 0.0208(14) 0.0177(15) 0.0269(15) 0.0032(12) 0.0118(12) 0.0032(12)
C39 0.0189(14) 0.0235(16) 0.0321(16) 0.0036(12) 0.0059(12) 0.0025(12)
C40 0.0249(16) 0.0239(18) 0.056(2) 0.0020(15) 0.0143(15) -0.0028(14)
C41 0.0315(18) 0.0218(17) 0.063(2) 0.0144(16) 0.0256(17) 0.0033(15)
C42 0.0350(19) 0.0297(18) 0.044(2) 0.0169(15) 0.0198(16) 0.0138(15)
C43 0.0239(15) 0.0248(16) 0.0309(16) 0.0054(13) 0.0099(13) 0.0057(13)
N1 0.0203(12) 0.0170(12) 0.0213(12) 0.0009(9) 0.0096(10) 0.0005(10)
N2 0.0228(12) 0.0181(13) 0.0220(12) 0.0001(10) 0.0078(10) -0.0008(10)
N3 0.0213(12) 0.0188(13) 0.0195(11) -0.0004(9) 0.0086(10) 0.0001(10)
N4 0.0292(13) 0.0199(13) 0.0263(13) 0.0002(10) 0.0174(11) -0.0015(11)
O2 0.0285(12) 0.0323(13) 0.0315(12) 0.0017(10) 0.0125(9) 0.0011(10)

loop_
_atom_type_symbol
_atom_type_description
_atom_type_scat_dispersion_real
_atom_type_scat_dispersion_imag
_atom_type_scat_source
C C 0.0033 0.0016 'International Tables Vol C Tables 4.2.6.8 and 6.1.1.4'
H H 0.0000 0.0000 'International Tables Vol C Tables 4.2.6.8 and 6.1.1.4'
N N 0.0061 0.0033 'International Tables Vol C Tables 4.2.6.8 and 6.1.1.4'
O O 0.0106 0.0060 'International Tables Vol C Tables 4.2.6.8 and 6.1.1.4'

loop_
_geom_angle_atom_site_label_1
_geom_angle_atom_site_label_2
_geom_angle_atom_site_label_3
_geom_angle
_geom_angle_site_symmetry_1
_geom_angle_site_symmetry_3
_geom_angle_publ_flag
O1 C1 N4 109.4(3) . . ?
O1 C1 C2 119.7(3) . . ?
N4 C1 C2 130.9(3) . . ?
N4 C1 C19B 98.6(12) . . ?
C2 C1 C19B 130.4(12) . . ?
C1 C2 C3 125.7(3) . . ?
C1 C2 C20 117.1(2) . . ?
C3 C2 C20 116.8(3) . . ?
N3 C3 C2 126.3(3) . . ?
N3 C3 C4 106.6(2) . . ?
C2 C3 C4 126.7(3) . . ?
C5 C4 C3 107.8(3) . . ?
C5 C4 H4 126.1 . . ?
C3 C4 H4 126.1 . . ?
C4 C5 C6 108.4(3) . . ?
C4 C5 H5 125.8 . . ?
C6 C5 H5 125.8 . . ?
N3 C6 C7 125.8(3) . . ?
N3 C6 C5 106.2(2) . . ?
C7 C6 C5 127.9(3) . . ?
C6 C7 C8 125.8(3) . . ?
C6 C7 C26 116.4(3) . . ?
C8 C7 C26 117.8(2) . . ?
N2 C8 C7 126.7(2) . . ?
N2 C8 C9 109.8(2) . . ?
C7 C8 C9 123.4(3) . . ?
C10 C9 C8 106.8(3) . . ?
C10 C9 H9 126.6 . . ?
C8 C9 H9 126.6 . . ?
C9 C10 C11 106.9(2) . . ?
C9 C10 H10 126.6 . . ?
C11 C10 H10 126.6 . . ?
N2 C11 C12 127.2(3) . . ?
N2 C11 C10 110.4(3) . . ?
C12 C11 C10 122.4(3) . . ?
C13 C12 C11 126.2(3) . . ?
C13 C12 C32 115.9(3) . . ?
C11 C12 C32 117.6(2) . . ?
N1 C13 C12 125.4(3) . . ?
N1 C13 C14 106.6(2) . . ?
C12 C13 C14 127.6(3) . . ?
C15 C14 C13 108.2(3) . . ?
C15 C14 H14 125.9 . . ?
C13 C14 H14 125.9 . . ?
C14 C15 C16 108.4(3) . . ?
C14 C15 H15 125.8 . . ?
C16 C15 H15 125.8 . . ?
N1 C16 C17 126.8(3) . . ?
N1 C16 C15 106.5(2) . . ?
C17 C16 C15 126.7(3) . . ?
C18 C17 C16 125.5(3) . . ?
C18 C17 C38 116.5(2) . . ?
C16 C17 C38 118.0(3) . . ?
O1B C18 N4 113.8(15) . . ?
O1B C18 C17 117.4(15) . . ?
N4 C18 C17 128.6(2) . . ?
N4 C18 C19 103.6(4) . . ?
C17 C18 C19 127.8(4) . . ?
O3 C19 O1 119.5(5) . . ?
O3 C19 C18 132.8(6) . . ?
O1 C19 C18 107.2(5) . . ?
C1 O1 C19 108.0(4) . . ?
O3B C19B O1B 116(2) . . ?
O3B C19B C1 132(3) . . ?
O1B C19B C1 112(2) . . ?
C18 O1B C19B 102(2) . . ?
C25 C20 C21 118.3(3) . . ?
C25 C20 C2 119.9(3) . . ?
C21 C20 C2 121.7(3) . . ?
C22 C21 C20 120.6(3) . . ?
C22 C21 H21 119.7 . . ?
C20 C21 H21 119.7 . . ?
C21 C22 C23 120.4(3) . . ?
C21 C22 H22 119.8 . . ?
C23 C22 H22 119.8 . . ?
C24 C23 C22 119.6(3) . . ?
C24 C23 H23 120.2 . . ?
C22 C23 H23 120.2 . . ?
C23 C24 C25 120.2(3) . . ?
C23 C24 H24 119.9 . . ?
C25 C24 H24 119.9 . . ?
C24 C25 C20 121.0(3) . . ?
C24 C25 H25 119.5 . . ?
C20 C25 H25 119.5 . . ?
C31 C26 C27 118.9(3) . . ?
C31 C26 C7 121.2(3) . . ?
C27 C26 C7 119.8(3) . . ?
C28 C27 C26 120.3(3) . . ?
C28 C27 H27 119.9 . . ?
C26 C27 H27 119.9 . . ?
C29 C28 C27 120.1(3) . . ?
C29 C28 H28 119.9 . . ?
C27 C28 H28 119.9 . . ?
C28 C29 C30 120.4(3) . . ?
C28 C29 H29 119.8 . . ?
C30 C29 H29 119.8 . . ?
C29 C30 C31 120.1(3) . . ?
C29 C30 H30 120.0 . . ?
C31 C30 H30 120.0 . . ?
C26 C31 C30 120.1(3) . . ?
C26 C31 H31 119.9 . . ?
C30 C31 H31 119.9 . . ?
C37 C32 C33 118.8(3) . . ?
C37 C32 C12 121.8(3) . . ?
C33 C32 C12 119.3(3) . . ?
C34 C33 C32 120.3(3) . . ?
C34 C33 H33 119.9 . . ?
C32 C33 H33 119.9 . . ?
C35 C34 C33 120.1(3) . . ?
C35 C34 H34 120.0 . . ?
C33 C34 H34 120.0 . . ?
C36 C35 C34 119.9(3) . . ?
C36 C35 H35 120.1 . . ?
C34 C35 H35 120.1 . . ?
C35 C36 C37 120.2(3) . . ?
C35 C36 H36 119.9 . . ?
C37 C36 H36 119.9 . . ?
C32 C37 C36 120.6(3) . . ?
C32 C37 H37 119.7 . . ?
C36 C37 H37 119.7 . . ?
C39 C38 C43 119.4(3) . . ?
C39 C38 C17 121.0(3) . . ?
C43 C38 C17 119.6(3) . . ?
C38 C39 C40 120.2(3) . . ?
C38 C39 H39 119.9 . . ?
C40 C39 H39 119.9 . . ?
C41 C40 C39 120.0(3) . . ?
C41 C40 H40 120.0 . . ?
C39 C40 H40 120.0 . . ?
C40 C41 C42 120.5(3) . . ?
C40 C41 H41 119.8 . . ?
C42 C41 H41 119.8 . . ?
C41 C42 C43 119.9(3) . . ?
C41 C42 H42 120.1 . . ?
C43 C42 H42 120.1 . . ?
C38 C43 C42 120.0(3) . . ?
C38 C43 H43 120.0 . . ?
C42 C43 H43 120.0 . . ?
C16 N1 C13 110.2(2) . . ?
C16 N1 H1 124.9 . . ?
C13 N1 H1 124.9 . . ?
C11 N2 C8 106.1(2) . . ?
C6 N3 C3 111.0(2) . . ?
C6 N3 H3 124.5 . . ?
C3 N3 H3 124.5 . . ?
O2 N4 C1 124.2(2) . . ?
O2 N4 C18 123.2(2) . . ?
C1 N4 C18 111.3(2) . . ?

loop_
_geom_bond_atom_site_label_1
_geom_bond_atom_site_label_2
_geom_bond_distance
_geom_bond_site_symmetry_2
_geom_bond_publ_flag
C1 O1 1.357(4) . ?
C1 N4 1.361(4) . ?
C1 C2 1.389(4) . ?
C1 C19B 1.501(19) . ?
C2 C3 1.420(4) . ?
C2 C20 1.495(4) . ?
C3 N3 1.367(3) . ?
C3 C4 1.429(4) . ?
C4 C5 1.361(4) . ?
C4 H4 0.9500 . ?
C5 C6 1.432(4) . ?
C5 H5 0.9500 . ?
C6 N3 1.364(4) . ?
C6 C7 1.401(4) . ?
C7 C8 1.409(4) . ?
C7 C26 1.500(4) . ?
C8 N2 1.375(4) . ?
C8 C9 1.452(4) . ?
C9 C10 1.348(4) . ?
C9 H9 0.9500 . ?
C10 C11 1.447(4) . ?
C10 H10 0.9500 . ?
C11 N2 1.362(4) . ?
C11 C12 1.417(4) . ?
C12 C13 1.402(4) . ?
C12 C32 1.496(4) . ?
C13 N1 1.377(3) . ?
C13 C14 1.425(4) . ?
C14 C15 1.360(4) . ?
C14 H14 0.9500 . ?
C15 C16 1.427(4) . ?
C15 H15 0.9500 . ?
C16 N1 1.375(4) . ?
C16 C17 1.405(4) . ?
C17 C18 1.398(4) . ?
C17 C38 1.493(4) . ?
C18 O1B 1.314(19) . ?
C18 N4 1.371(4) . ?
C18 C19 1.479(6) . ?
C19 O3 1.195(7) . ?
C19 O1 1.393(6) . ?
C19B O3B 1.20(2) . ?
C19B O1B 1.397(18) . ?
C20 C25 1.389(4) . ?
C20 C21 1.401(4) . ?
C21 C22 1.382(4) . ?
C21 H21 0.9500 . ?
C22 C23 1.387(4) . ?
C22 H22 0.9500 . ?
C23 C24 1.381(4) . ?
C23 H23 0.9500 . ?
C24 C25 1.386(4) . ?
C24 H24 0.9500 . ?
C25 H25 0.9500 . ?
C26 C31 1.393(4) . ?
C26 C27 1.399(4) . ?
C27 C28 1.393(4) . ?
C27 H27 0.9500 . ?
C28 C29 1.375(5) . ?
C28 H28 0.9500 . ?
C29 C30 1.378(5) . ?
C29 H29 0.9500 . ?
C30 C31 1.399(4) . ?
C30 H30 0.9500 . ?
C31 H31 0.9500 . ?
C32 C37 1.386(4) . ?
C32 C33 1.405(4) . ?
C33 C34 1.390(4) . ?
C33 H33 0.9500 . ?
C34 C35 1.385(5) . ?
C34 H34 0.9500 . ?
C35 C36 1.384(5) . ?
C35 H35 0.9500 . ?
C36 C37 1.390(4) . ?
C36 H36 0.9500 . ?
C37 H37 0.9500 . ?
C38 C39 1.393(4) . ?
C38 C43 1.395(4) . ?
C39 C40 1.393(4) . ?
C39 H39 0.9500 . ?
C40 C41 1.376(5) . ?
C40 H40 0.9500 . ?
C41 C42 1.386(5) . ?
C41 H41 0.9500 . ?
C42 C43 1.395(4) . ?
C42 H42 0.9500 . ?
C43 H43 0.9500 . ?
N1 H1 0.8800 . ?
N3 H3 0.8800 . ?
N4 O2 1.337(3) . ?

loop_
_geom_torsion_atom_site_label_1
_geom_torsion_atom_site_label_2
_geom_torsion_atom_site_label_3
_geom_torsion_atom_site_label_4
_geom_torsion
_geom_torsion_site_symmetry_1
_geom_torsion_site_symmetry_2
_geom_torsion_site_symmetry_3
_geom_torsion_site_symmetry_4
_geom_torsion_publ_flag
O1 C1 C2 C3 -165.6(4) . . . . ?
N4 C1 C2 C3 12.6(5) . . . . ?
C19B C1 C2 C3 -172(3) . . . . ?
O1 C1 C2 C20 7.5(5) . . . . ?
N4 C1 C2 C20 -174.4(3) . . . . ?
C19B C1 C2 C20 1(3) . . . . ?
C1 C2 C3 N3 0.6(5) . . . . ?
C20 C2 C3 N3 -172.4(3) . . . . ?
C1 C2 C3 C4 171.9(3) . . . . ?
C20 C2 C3 C4 -1.2(4) . . . . ?
N3 C3 C4 C5 0.1(3) . . . . ?
C2 C3 C4 C5 -172.6(3) . . . . ?
C3 C4 C5 C6 0.1(3) . . . . ?
C4 C5 C6 N3 -0.2(3) . . . . ?
C4 C5 C6 C7 176.9(3) . . . . ?
N3 C6 C7 C8 5.2(5) . . . . ?
C5 C6 C7 C8 -171.4(3) . . . . ?
N3 C6 C7 C26 -175.8(3) . . . . ?
C5 C6 C7 C26 7.6(4) . . . . ?
C6 C7 C8 N2 1.8(5) . . . . ?
C26 C7 C8 N2 -177.1(3) . . . . ?
C6 C7 C8 C9 -178.1(3) . . . . ?
C26 C7 C8 C9 3.0(4) . . . . ?
N2 C8 C9 C10 1.0(3) . . . . ?
C7 C8 C9 C10 -179.1(3) . . . . ?
C8 C9 C10 C11 -1.7(3) . . . . ?
C9 C10 C11 N2 1.9(3) . . . . ?
C9 C10 C11 C12 -176.6(3) . . . . ?
N2 C11 C12 C13 4.5(5) . . . . ?
C10 C11 C12 C13 -177.3(3) . . . . ?
N2 C11 C12 C32 -169.0(3) . . . . ?
C10 C11 C12 C32 9.2(4) . . . . ?
C11 C12 C13 N1 1.1(5) . . . . ?
C32 C12 C13 N1 174.6(3) . . . . ?
C11 C12 C13 C14 -171.1(3) . . . . ?
C32 C12 C13 C14 2.5(4) . . . . ?
N1 C13 C14 C15 -2.2(3) . . . . ?
C12 C13 C14 C15 171.1(3) . . . . ?
C13 C14 C15 C16 0.3(3) . . . . ?
C14 C15 C16 N1 1.8(3) . . . . ?
C14 C15 C16 C17 -177.2(3) . . . . ?
N1 C16 C17 C18 -5.4(5) . . . . ?
C15 C16 C17 C18 173.4(3) . . . . ?
N1 C16 C17 C38 173.5(3) . . . . ?
C15 C16 C17 C38 -7.7(4) . . . . ?
C16 C17 C18 O1B 155(2) . . . . ?
C38 C17 C18 O1B -24(2) . . . . ?
C16 C17 C18 N4 -19.7(5) . . . . ?
C38 C17 C18 N4 161.4(3) . . . . ?
C16 C17 C18 C19 160.0(6) . . . . ?
C38 C17 C18 C19 -18.9(6) . . . . ?
O1B C18 C19 O3 21(11) . . . . ?
N4 C18 C19 O3 176.9(10) . . . . ?
C17 C18 C19 O3 -2.8(14) . . . . ?
O1B C18 C19 O1 -151(13) . . . . ?
N4 C18 C19 O1 5.4(8) . . . . ?
C17 C18 C19 O1 -174.3(5) . . . . ?
N4 C1 O1 C19 -1.5(7) . . . . ?
C2 C1 O1 C19 177.0(5) . . . . ?
C19B C1 O1 C19 -26(12) . . . . ?
O3 C19 O1 C1 -175.3(6) . . . . ?
C18 C19 O1 C1 -2.5(9) . . . . ?
O1 C1 C19B O3B -29(6) . . . . ?
N4 C1 C19B O3B 175(6) . . . . ?
C2 C1 C19B O3B -2(9) . . . . ?
O1 C1 C19B O1B 140(16) . . . . ?
N4 C1 C19B O1B -16(5) . . . . ?
C2 C1 C19B O1B 167(3) . . . . ?
N4 C18 O1B C19B -9(4) . . . . ?
C17 C18 O1B C19B 176(3) . . . . ?
C19 C18 O1B C19B 16(10) . . . . ?
O3B C19B O1B C18 -173(4) . . . . ?
C1 C19B O1B C18 16(6) . . . . ?
C1 C2 C20 C25 125.1(3) . . . . ?
C3 C2 C20 C25 -61.2(4) . . . . ?
C1 C2 C20 C21 -58.3(4) . . . . ?
C3 C2 C20 C21 115.4(3) . . . . ?
C25 C20 C21 C22 0.6(4) . . . . ?
C2 C20 C21 C22 -176.1(3) . . . . ?
C20 C21 C22 C23 0.2(4) . . . . ?
C21 C22 C23 C24 -0.7(5) . . . . ?
C22 C23 C24 C25 0.3(5) . . . . ?
C23 C24 C25 C20 0.6(5) . . . . ?
C21 C20 C25 C24 -1.0(5) . . . . ?
C2 C20 C25 C24 175.7(3) . . . . ?
C6 C7 C26 C31 -121.0(3) . . . . ?
C8 C7 C26 C31 58.0(4) . . . . ?
C6 C7 C26 C27 58.8(4) . . . . ?
C8 C7 C26 C27 -122.2(3) . . . . ?
C31 C26 C27 C28 0.8(4) . . . . ?
C7 C26 C27 C28 -179.0(3) . . . . ?
C26 C27 C28 C29 -1.5(5) . . . . ?
C27 C28 C29 C30 0.0(5) . . . . ?
C28 C29 C30 C31 2.2(5) . . . . ?
C27 C26 C31 C30 1.3(4) . . . . ?
C7 C26 C31 C30 -178.9(3) . . . . ?
C29 C30 C31 C26 -2.8(4) . . . . ?
C13 C12 C32 C37 60.5(4) . . . . ?
C11 C12 C32 C37 -125.4(3) . . . . ?
C13 C12 C32 C33 -117.0(3) . . . . ?
C11 C12 C32 C33 57.1(4) . . . . ?
C37 C32 C33 C34 1.2(5) . . . . ?
C12 C32 C33 C34 178.8(3) . . . . ?
C32 C33 C34 C35 -0.9(5) . . . . ?
C33 C34 C35 C36 -0.6(5) . . . . ?
C34 C35 C36 C37 1.7(5) . . . . ?
C33 C32 C37 C36 0.0(5) . . . . ?
C12 C32 C37 C36 -177.5(3) . . . . ?
C35 C36 C37 C32 -1.4(5) . . . . ?
C18 C17 C38 C39 126.7(3) . . . . ?
C16 C17 C38 C39 -52.3(4) . . . . ?
C18 C17 C38 C43 -52.6(4) . . . . ?
C16 C17 C38 C43 128.4(3) . . . . ?
C43 C38 C39 C40 1.1(4) . . . . ?
C17 C38 C39 C40 -178.3(3) . . . . ?
C38 C39 C40 C41 0.0(5) . . . . ?
C39 C40 C41 C42 -0.9(5) . . . . ?
C40 C41 C42 C43 0.6(5) . . . . ?
C39 C38 C43 C42 -1.4(4) . . . . ?
C17 C38 C43 C42 178.0(3) . . . . ?
C41 C42 C43 C38 0.6(5) . . . . ?
C17 C16 N1 C13 175.8(3) . . . . ?
C15 C16 N1 C13 -3.2(3) . . . . ?
C12 C13 N1 C16 -170.1(3) . . . . ?
C14 C13 N1 C16 3.4(3) . . . . ?
C12 C11 N2 C8 177.1(3) . . . . ?
C10 C11 N2 C8 -1.3(3) . . . . ?
C7 C8 N2 C11 -179.7(3) . . . . ?
C9 C8 N2 C11 0.2(3) . . . . ?
C7 C6 N3 C3 -176.9(3) . . . . ?
C5 C6 N3 C3 0.2(3) . . . . ?
C2 C3 N3 C6 172.5(3) . . . . ?
C4 C3 N3 C6 -0.2(3) . . . . ?
O1 C1 N4 O2 -162.2(4) . . . . ?
C2 C1 N4 O2 19.5(5) . . . . ?
C19B C1 N4 O2 -157(3) . . . . ?
O1 C1 N4 C18 5.3(4) . . . . ?
C2 C1 N4 C18 -172.9(3) . . . . ?
C19B C1 N4 C18 10(3) . . . . ?
O1B C18 N4 O2 166(2) . . . . ?
C17 C18 N4 O2 -19.1(5) . . . . ?
C19 C18 N4 O2 161.2(5) . . . . ?
O1B C18 N4 C1 -2(2) . . . . ?
C17 C18 N4 C1 173.2(3) . . . . ?
C19 C18 N4 C1 -6.5(5) . . . . ?
